data_7227937
loop_
_publ_author_name
'Tan, Xiao-Feng'
'Zhou, Jian'
'Zou, Hua-Hong'
'Fu, Lianshe'
'Tang, Qiuling'
'Wang, Peng'

_publ_section_title
;
 A series of lanthanide glutarates: lanthanide contraction effect on
 crystal frameworks of lanthanide glutarates
;
_journal_issue 29
_journal_name_full 'RSC Adv.'
_journal_page_first 17934
_journal_paper_doi 10.1039/C7RA01552F
_journal_volume 7
_journal_year 2017
_chemical_formula_moiety 'C39 H34 N4 O12 Tb2'
_chemical_formula_sum 'C39 H34 N4 O12 Tb2'
_chemical_formula_weight 1068.56
_chemical_name_systematic
; 
 ? 
;
_space_group_IT_number 2
_symmetry_cell_setting triclinic
_symmetry_space_group_name_Hall '-P 1'
_symmetry_space_group_name_H-M 'P -1'
_atom_sites_solution_hydrogens geom
_atom_sites_solution_primary direct
_atom_sites_solution_secondary difmap
_audit_creation_method SHELXL-97
_audit_update_record
;
2017-01-21 deposited with the CCDC.
2017-03-15 downloaded from the CCDC.
;
_cell_angle_alpha 83.909(2)
_cell_angle_beta 84.340(2)
_cell_angle_gamma 74.984(2)
_cell_formula_units_Z 2
_cell_length_a 8.7895(4)
_cell_length_b 13.4391(7)
_cell_length_c 16.4098(9)
_cell_measurement_reflns_used 6573
_cell_measurement_temperature 300(2)
_cell_measurement_theta_max 25.10
_cell_measurement_theta_min 3.07
_cell_volume 1856.50(16)
_computing_structure_refinement 'SHELXL-97 (Sheldrick, 1997)'
_computing_structure_solution 'SHELXS-97 (Sheldrick, 1990)'
_diffrn_ambient_temperature 300(2)
_diffrn_detector_area_resol_mean 7.31
_diffrn_measured_fraction_theta_full 0.993
_diffrn_measured_fraction_theta_max 0.993
_diffrn_measurement_device_type 'Rigaku Mercury'
_diffrn_measurement_method \w
_diffrn_radiation_monochromator graphite
_diffrn_radiation_source 'fine-focus sealed tube'
_diffrn_radiation_type MoK\a
_diffrn_radiation_wavelength 0.71073
_diffrn_reflns_av_R_equivalents 0.0734
_diffrn_reflns_av_sigmaI/netI 0.0790
_diffrn_reflns_limit_h_max 10
_diffrn_reflns_limit_h_min -10
_diffrn_reflns_limit_k_max 16
_diffrn_reflns_limit_k_min -16
_diffrn_reflns_limit_l_max 19
_diffrn_reflns_limit_l_min -19
_diffrn_reflns_number 18336
_diffrn_reflns_theta_full 25.10
_diffrn_reflns_theta_max 25.10
_diffrn_reflns_theta_min 3.07
_exptl_absorpt_coefficient_mu 3.850
_exptl_absorpt_correction_T_max 0.3385
_exptl_absorpt_correction_T_min 0.2199
_exptl_absorpt_correction_type multi-scan
_exptl_absorpt_process_details 'Jacobson, R. (1998) Private communication'
_exptl_crystal_colour brown
_exptl_crystal_density_diffrn 1.912
_exptl_crystal_density_method 'not measured'
_exptl_crystal_description block
_exptl_crystal_F_000 1044
_exptl_crystal_size_max 0.11
_exptl_crystal_size_mid 0.09
_exptl_crystal_size_min 0.07
_refine_diff_density_max 0.930
_refine_diff_density_min -0.698
_refine_diff_density_rms 0.144
_refine_ls_extinction_method none
_refine_ls_goodness_of_fit_ref 0.963
_refine_ls_hydrogen_treatment constr
_refine_ls_matrix_type full
_refine_ls_number_parameters 514
_refine_ls_number_reflns 6573
_refine_ls_number_restraints 0
_refine_ls_restrained_S_all 0.963
_refine_ls_R_factor_all 0.0722
_refine_ls_R_factor_gt 0.0334
_refine_ls_shift/su_max 0.001
_refine_ls_shift/su_mean 0.000
_refine_ls_structure_factor_coef Fsqd
_refine_ls_weighting_details 'calc w=1/[\s^2^(Fo^2^)+(0.0179P)^2^+0.0000P] where P=(Fo^2^+2Fc^2^)/3'
_refine_ls_weighting_scheme calc
_refine_ls_wR_factor_gt 0.0487
_refine_ls_wR_factor_ref 0.0561
_reflns_number_gt 4606
_reflns_number_total 6573
_reflns_threshold_expression >2sigma(I)
_cod_data_source_file c7ra01552f2.cif
_cod_data_source_block 1
_cod_original_sg_symbol_H-M P-1
_cod_database_code 7227937

loop_
_symmetry_equiv_pos_as_xyz
'x, y, z'
'-x, -y, -z'

loop_
_atom_site_label
_atom_site_type_symbol
_atom_site_fract_x
_atom_site_fract_y
_atom_site_fract_z
_atom_site_U_iso_or_equiv
_atom_site_adp_type
_atom_site_occupancy
_atom_site_symmetry_multiplicity
_atom_site_calc_flag
_atom_site_refinement_flags
Tb1 Tb 0.91518(3) 0.13657(2) 0.046521(17) 0.01995(8) Uani 1 1 d .
Tb2 Tb 1.13610(3) 0.360183(19) 0.524327(17) 0.01869(8) Uani 1 1 d .
O1 O 0.8107(4) 0.1967(3) 0.1802(2) 0.0331(10) Uani 1 1 d .
O2 O 0.9503(4) 0.2880(3) 0.1009(2) 0.0345(10) Uani 1 1 d .
O3 O 0.9706(4) 0.3005(3) 0.4364(2) 0.0312(10) Uani 1 1 d .
O4 O 0.9045(4) 0.4676(3) 0.4461(2) 0.0259(9) Uani 1 1 d .
O5 O 1.1212(4) 0.0676(3) 0.1426(2) 0.0333(10) Uani 1 1 d .
O6 O 1.1162(4) -0.0550(3) 0.0655(2) 0.0280(9) Uani 1 1 d .
O7 O 1.8488(4) -0.1290(3) 0.0355(2) 0.0259(9) Uani 1 1 d .
O8 O 1.7727(4) 0.0157(3) 0.1009(2) 0.0292(10) Uani 1 1 d .
O9 O 1.7634(4) 0.5543(3) 0.5916(2) 0.0286(9) Uani 1 1 d .
O10 O 1.9011(4) 0.3881(3) 0.6087(2) 0.0259(9) Uani 1 1 d .
O11 O 1.4022(4) 0.3233(3) 0.5667(3) 0.0322(10) Uani 1 1 d .
O12 O 1.2152(4) 0.3380(3) 0.6670(2) 0.0358(10) Uani 1 1 d .
N1 N 0.6220(5) 0.2385(3) 0.0361(3) 0.0270(11) Uani 1 1 d .
N2 N 0.8495(5) 0.2938(3) -0.0686(3) 0.0256(11) Uani 1 1 d .
N3 N 1.1327(5) 0.1755(3) 0.5815(3) 0.0305(12) Uani 1 1 d .
N4 N 1.3056(5) 0.2113(3) 0.4402(3) 0.0277(12) Uani 1 1 d .
C1 C 0.9582(7) 0.3242(4) -0.1193(4) 0.0384(16) Uani 1 1 d .
H1A H 1.0623 0.2855 -0.1171 0.046 Uiso 1 1 calc R
C2 C 0.9271(7) 0.4107(5) -0.1760(4) 0.0425(17) Uani 1 1 d .
H2A H 1.0081 0.4275 -0.2111 0.051 Uiso 1 1 calc R
C3 C 0.7770(7) 0.4700(5) -0.1792(4) 0.0412(17) Uani 1 1 d .
H3A H 0.7539 0.5294 -0.2150 0.049 Uiso 1 1 calc R
C4 C 0.6573(7) 0.4402(5) -0.1274(4) 0.0371(16) Uani 1 1 d .
C5 C 0.4950(8) 0.4972(5) -0.1283(4) 0.0486(18) Uani 1 1 d .
H5A H 0.4683 0.5572 -0.1634 0.058 Uiso 1 1 calc R
C6 C 0.3809(7) 0.4665(5) -0.0799(5) 0.0481(19) Uani 1 1 d .
H6A H 0.2765 0.5044 -0.0829 0.058 Uiso 1 1 calc R
C7 C 0.4172(6) 0.3762(5) -0.0238(4) 0.0341(15) Uani 1 1 d .
C8 C 0.3046(7) 0.3415(5) 0.0289(4) 0.0425(18) Uani 1 1 d .
H8A H 0.1981 0.3746 0.0260 0.051 Uiso 1 1 calc R
C9 C 0.3493(6) 0.2596(5) 0.0847(4) 0.0437(18) Uani 1 1 d .
H9A H 0.2743 0.2364 0.1203 0.052 Uiso 1 1 calc R
C10 C 0.5109(6) 0.2100(4) 0.0878(4) 0.0359(16) Uani 1 1 d .
H10A H 0.5414 0.1554 0.1275 0.043 Uiso 1 1 calc R
C11 C 0.6971(6) 0.3516(4) -0.0730(4) 0.0275(14) Uani 1 1 d .
C12 C 0.5768(6) 0.3195(4) -0.0194(4) 0.0265(14) Uani 1 1 d .
C13 C 1.0543(7) 0.1586(5) 0.6524(4) 0.0487(19) Uani 1 1 d .
H13A H 1.0141 0.2130 0.6854 0.058 Uiso 1 1 calc R
C14 C 1.0300(8) 0.0613(5) 0.6792(5) 0.069(3) Uani 1 1 d .
H14A H 0.9749 0.0517 0.7295 0.082 Uiso 1 1 calc R
C15 C 1.0864(8) -0.0188(5) 0.6322(6) 0.071(3) Uani 1 1 d .
H15A H 1.0667 -0.0829 0.6489 0.086 Uiso 1 1 calc R
C16 C 1.1752(7) -0.0044(4) 0.5576(5) 0.0479(19) Uani 1 1 d .
C17 C 1.2499(8) -0.0857(5) 0.5070(5) 0.064(2) Uani 1 1 d .
H17A H 1.2323 -0.1510 0.5206 0.077 Uiso 1 1 calc R
C18 C 1.3435(8) -0.0709(5) 0.4415(5) 0.057(2) Uani 1 1 d .
H18A H 1.3941 -0.1267 0.4115 0.068 Uiso 1 1 calc R
C19 C 1.3695(7) 0.0296(5) 0.4150(4) 0.0395(17) Uani 1 1 d .
C20 C 1.4700(7) 0.0502(5) 0.3473(4) 0.0497(19) Uani 1 1 d .
H20A H 1.5242 -0.0031 0.3155 0.060 Uiso 1 1 calc R
C21 C 1.4891(7) 0.1468(5) 0.3277(4) 0.0457(18) Uani 1 1 d .
H21A H 1.5576 0.1606 0.2835 0.055 Uiso 1 1 calc R
C22 C 1.4024(6) 0.2256(4) 0.3758(4) 0.0346(16) Uani 1 1 d .
H22A H 1.4139 0.2922 0.3615 0.042 Uiso 1 1 calc R
C23 C 1.1944(6) 0.0963(4) 0.5346(4) 0.0314(15) Uani 1 1 d .
C24 C 1.2901(6) 0.1128(4) 0.4601(4) 0.0297(15) Uani 1 1 d .
C25 C 0.8796(6) 0.2690(4) 0.1698(4) 0.0273(14) Uani 1 1 d .
C26 C 0.8782(6) 0.3330(4) 0.2391(4) 0.0364(16) Uani 1 1 d .
H26A H 0.8605 0.4049 0.2177 0.044 Uiso 1 1 calc R
H26B H 0.9815 0.3126 0.2609 0.044 Uiso 1 1 calc R
C27 C 0.7543(6) 0.3243(4) 0.3089(3) 0.0285(14) Uani 1 1 d .
H27A H 0.7808 0.2546 0.3353 0.034 Uiso 1 1 calc R
H27B H 0.6531 0.3352 0.2860 0.034 Uiso 1 1 calc R
C28 C 0.7377(6) 0.4002(4) 0.3736(4) 0.0302(15) Uani 1 1 d .
H28A H 0.7109 0.4698 0.3470 0.036 Uiso 1 1 calc R
H28B H 0.6502 0.3931 0.4128 0.036 Uiso 1 1 calc R
C29 C 0.8826(6) 0.3873(4) 0.4203(3) 0.0231(13) Uani 1 1 d .
C30 C 1.7617(6) -0.0719(4) 0.0862(3) 0.0234(13) Uani 1 1 d .
C31 C 1.6295(5) -0.1123(4) 0.1351(3) 0.0262(14) Uani 1 1 d .
H31A H 1.6480 -0.1856 0.1295 0.031 Uiso 1 1 calc R
H31B H 1.6306 -0.1030 0.1929 0.031 Uiso 1 1 calc R
C32 C 1.4698(5) -0.0564(5) 0.1057(4) 0.0364(16) Uani 1 1 d .
H32A H 1.4691 -0.0689 0.0486 0.044 Uiso 1 1 calc R
H32B H 1.4565 0.0172 0.1078 0.044 Uiso 1 1 calc R
C33 C 1.3292(5) -0.0861(4) 0.1530(4) 0.0267(14) Uani 1 1 d .
H33A H 1.3360 -0.1585 0.1483 0.032 Uiso 1 1 calc R
H33B H 1.3293 -0.0762 0.2107 0.032 Uiso 1 1 calc R
C34 C 1.1788(5) -0.0202(4) 0.1194(3) 0.0230(13) Uani 1 1 d .
C35 C 1.3584(6) 0.3222(4) 0.6423(4) 0.0238(13) Uani 1 1 d .
C36 C 1.4799(6) 0.2990(4) 0.7056(4) 0.0292(14) Uani 1 1 d .
H36A H 1.4960 0.2271 0.7267 0.035 Uiso 1 1 calc R
H36B H 1.4375 0.3410 0.7511 0.035 Uiso 1 1 calc R
C37 C 1.6409(5) 0.3186(4) 0.6739(4) 0.0275(14) Uani 1 1 d .
H37A H 1.7121 0.2996 0.7177 0.033 Uiso 1 1 calc R
H37B H 1.6861 0.2756 0.6293 0.033 Uiso 1 1 calc R
C38 C 1.6248(5) 0.4306(4) 0.6439(3) 0.0237(13) Uani 1 1 d .
H38A H 1.5767 0.4727 0.6887 0.028 Uiso 1 1 calc R
H38B H 1.5530 0.4485 0.6003 0.028 Uiso 1 1 calc R
C39 C 1.7765(6) 0.4589(4) 0.6122(3) 0.0207(13) Uani 1 1 d .

loop_
_atom_site_aniso_label
_atom_site_aniso_U_11
_atom_site_aniso_U_22
_atom_site_aniso_U_33
_atom_site_aniso_U_23
_atom_site_aniso_U_13
_atom_site_aniso_U_12
Tb1 0.01560(14) 0.02355(17) 0.0210(2) -0.00347(14) 0.00062(13) -0.00551(13)
Tb2 0.01590(15) 0.01721(15) 0.0222(2) -0.00105(13) -0.00110(13) -0.00320(12)
O1 0.036(2) 0.041(2) 0.030(3) -0.018(2) 0.0066(19) -0.020(2)
O2 0.041(2) 0.039(2) 0.027(3) -0.008(2) 0.009(2) -0.018(2)
O3 0.029(2) 0.019(2) 0.045(3) -0.0086(19) -0.0116(19) 0.0013(18)
O4 0.032(2) 0.020(2) 0.028(3) -0.0062(18) -0.0062(18) -0.0072(18)
O5 0.034(2) 0.031(2) 0.033(3) -0.007(2) -0.0078(19) -0.001(2)
O6 0.029(2) 0.040(2) 0.021(2) -0.0018(19) -0.0055(18) -0.0181(19)
O7 0.0165(19) 0.029(2) 0.032(3) -0.0055(19) 0.0053(18) -0.0064(17)
O8 0.025(2) 0.025(2) 0.038(3) -0.006(2) 0.0080(18) -0.0087(18)
O9 0.028(2) 0.020(2) 0.034(3) -0.0017(19) 0.0089(18) -0.0032(17)
O10 0.0172(19) 0.026(2) 0.030(3) -0.0008(18) 0.0054(17) -0.0011(18)
O11 0.022(2) 0.048(3) 0.027(3) -0.006(2) -0.0022(19) -0.0083(19)
O12 0.021(2) 0.052(3) 0.032(3) -0.001(2) 0.0033(19) -0.009(2)
N1 0.020(2) 0.030(3) 0.031(3) -0.006(2) -0.001(2) -0.006(2)
N2 0.023(2) 0.025(3) 0.028(3) -0.004(2) 0.001(2) -0.005(2)
N3 0.026(3) 0.029(3) 0.031(3) 0.005(2) 0.002(2) -0.001(2)
N4 0.021(2) 0.031(3) 0.030(3) 0.000(2) -0.001(2) -0.006(2)
C1 0.030(3) 0.036(4) 0.042(5) 0.003(3) 0.001(3) 0.000(3)
C2 0.049(4) 0.038(4) 0.037(5) 0.008(3) 0.006(3) -0.013(3)
C3 0.062(4) 0.031(4) 0.029(4) -0.001(3) -0.009(3) -0.007(3)
C4 0.040(4) 0.032(4) 0.036(4) -0.011(3) -0.009(3) 0.003(3)
C5 0.056(4) 0.043(4) 0.039(5) -0.007(4) -0.017(4) 0.008(4)
C6 0.033(4) 0.052(5) 0.053(5) -0.016(4) -0.019(4) 0.012(4)
C7 0.024(3) 0.041(4) 0.037(4) -0.015(3) -0.011(3) 0.000(3)
C8 0.021(3) 0.046(4) 0.057(5) -0.022(4) -0.002(3) 0.004(3)
C9 0.024(3) 0.046(4) 0.063(6) -0.019(4) 0.009(3) -0.011(3)
C10 0.026(3) 0.035(4) 0.047(5) -0.007(3) 0.000(3) -0.007(3)
C11 0.027(3) 0.025(3) 0.029(4) -0.006(3) -0.004(3) -0.001(3)
C12 0.026(3) 0.025(3) 0.029(4) -0.013(3) -0.008(3) 0.000(3)
C13 0.046(4) 0.042(4) 0.043(5) 0.017(4) 0.016(3) 0.001(3)
C14 0.058(5) 0.038(4) 0.085(7) 0.031(4) 0.032(4) 0.005(4)
C15 0.048(4) 0.031(4) 0.117(8) 0.030(5) 0.017(5) 0.000(4)
C16 0.040(4) 0.020(4) 0.078(6) 0.006(4) -0.001(4) -0.003(3)
C17 0.073(5) 0.029(4) 0.093(7) -0.001(4) 0.003(5) -0.023(4)
C18 0.072(5) 0.019(4) 0.082(7) -0.021(4) -0.010(5) -0.006(4)
C19 0.036(4) 0.031(4) 0.051(5) -0.013(3) -0.002(3) -0.004(3)
C20 0.054(4) 0.045(4) 0.048(5) -0.028(4) 0.001(4) -0.003(4)
C21 0.053(4) 0.045(4) 0.038(5) -0.014(4) 0.019(3) -0.014(4)
C22 0.035(3) 0.023(3) 0.042(5) -0.007(3) 0.002(3) 0.000(3)
C23 0.026(3) 0.018(3) 0.045(5) 0.010(3) -0.008(3) -0.001(3)
C24 0.021(3) 0.024(3) 0.042(5) 0.006(3) -0.009(3) -0.003(3)
C25 0.020(3) 0.029(3) 0.030(4) -0.010(3) -0.006(3) 0.005(3)
C26 0.041(4) 0.038(4) 0.038(4) -0.011(3) -0.005(3) -0.019(3)
C27 0.030(3) 0.027(3) 0.029(4) -0.009(3) -0.006(3) -0.006(3)
C28 0.023(3) 0.031(3) 0.037(4) -0.017(3) -0.007(3) -0.001(3)
C29 0.022(3) 0.025(3) 0.023(4) -0.008(3) 0.002(3) -0.008(3)
C30 0.012(3) 0.033(4) 0.022(4) 0.001(3) 0.002(2) -0.005(3)
C31 0.016(3) 0.030(3) 0.028(4) 0.006(3) 0.006(3) -0.003(3)
C32 0.018(3) 0.050(4) 0.039(4) 0.007(3) -0.001(3) -0.009(3)
C33 0.018(3) 0.032(3) 0.030(4) 0.003(3) -0.002(3) -0.009(3)
C34 0.013(3) 0.037(4) 0.019(4) 0.005(3) 0.003(2) -0.012(3)
C35 0.027(3) 0.015(3) 0.032(4) 0.000(3) -0.006(3) -0.008(3)
C36 0.026(3) 0.031(3) 0.030(4) 0.011(3) -0.012(3) -0.010(3)
C37 0.019(3) 0.030(3) 0.033(4) 0.008(3) -0.013(3) -0.005(3)
C38 0.014(3) 0.026(3) 0.030(4) -0.003(3) 0.003(2) -0.003(2)
C39 0.024(3) 0.026(3) 0.013(3) 0.001(3) 0.000(2) -0.009(3)

loop_
_atom_type_symbol
_atom_type_description
_atom_type_scat_dispersion_real
_atom_type_scat_dispersion_imag
_atom_type_scat_source
C C 0.0033 0.0016 'International Tables Vol C Tables 4.2.6.8 and 6.1.1.4'
H H 0.0000 0.0000 'International Tables Vol C Tables 4.2.6.8 and 6.1.1.4'
N N 0.0061 0.0033 'International Tables Vol C Tables 4.2.6.8 and 6.1.1.4'
O O 0.0106 0.0060 'International Tables Vol C Tables 4.2.6.8 and 6.1.1.4'
Tb Tb -0.1723 4.1537 'International Tables Vol C Tables 4.2.6.8 and 6.1.1.4'

loop_
_geom_angle_atom_site_label_1
_geom_angle_atom_site_label_2
_geom_angle_atom_site_label_3
_geom_angle
_geom_angle_site_symmetry_1
_geom_angle_site_symmetry_3
O6 Tb1 O7 76.44(12) 2_755 2_855
O6 Tb1 O8 75.36(13) 2_755 1_455
O7 Tb1 O8 135.06(11) 2_855 1_455
O6 Tb1 O2 149.00(13) 2_755 .
O7 Tb1 O2 88.40(12) 2_855 .
O8 Tb1 O2 131.22(13) 1_455 .
O6 Tb1 O1 148.12(11) 2_755 .
O7 Tb1 O1 135.33(12) 2_855 .
O8 Tb1 O1 77.21(12) 1_455 .
O2 Tb1 O1 54.04(12) . .
O6 Tb1 O5 124.46(12) 2_755 .
O7 Tb1 O5 76.11(13) 2_855 .
O8 Tb1 O5 92.10(13) 1_455 .
O2 Tb1 O5 76.07(13) . .
O1 Tb1 O5 72.24(13) . .
O6 Tb1 N1 86.35(13) 2_755 .
O7 Tb1 N1 135.41(14) 2_855 .
O8 Tb1 N1 76.33(13) 1_455 .
O2 Tb1 N1 85.87(13) . .
O1 Tb1 N1 71.58(13) . .
O5 Tb1 N1 143.62(14) . .
O6 Tb1 N2 77.90(13) 2_755 .
O7 Tb1 N2 74.31(12) 2_855 .
O8 Tb1 N2 131.23(12) 1_455 .
O2 Tb1 N2 71.97(13) . .
O1 Tb1 N2 109.42(13) . .
O5 Tb1 N2 136.51(12) . .
N1 Tb1 N2 61.88(13) . .
O6 Tb1 O6 75.45(13) 2_755 .
O7 Tb1 O6 69.17(11) 2_855 .
O8 Tb1 O6 70.31(11) 1_455 .
O2 Tb1 O6 124.35(12) . .
O1 Tb1 O6 109.93(12) . .
O5 Tb1 O6 49.80(11) . .
N1 Tb1 O6 145.00(11) . .
N2 Tb1 O6 138.70(12) . .
O6 Tb1 C25 165.15(13) 2_755 .
O7 Tb1 C25 111.73(14) 2_855 .
O8 Tb1 C25 104.18(15) 1_455 .
O2 Tb1 C25 27.17(14) . .
O1 Tb1 C25 26.99(13) . .
O5 Tb1 C25 70.28(14) . .
N1 Tb1 C25 79.20(14) . .
N2 Tb1 C25 92.13(15) . .
O6 Tb1 C25 118.70(14) . .
O6 Tb1 C34 100.26(15) 2_755 .
O7 Tb1 C34 69.34(13) 2_855 .
O8 Tb1 C34 82.14(13) 1_455 .
O2 Tb1 C34 99.35(14) . .
O1 Tb1 C34 91.72(14) . .
O5 Tb1 C34 24.39(13) . .
N1 Tb1 C34 155.11(14) . .
N2 Tb1 C34 142.88(13) . .
O6 Tb1 C34 25.51(12) . .
C25 Tb1 C34 94.33(16) . .
O6 Tb1 Tb1 41.37(9) 2_755 2_755
O7 Tb1 Tb1 67.76(8) 2_855 2_755
O8 Tb1 Tb1 67.89(8) 1_455 2_755
O2 Tb1 Tb1 151.82(9) . 2_755
O1 Tb1 Tb1 136.41(9) . 2_755
O5 Tb1 Tb1 83.50(9) . 2_755
N1 Tb1 Tb1 121.50(9) . 2_755
N2 Tb1 Tb1 113.05(9) . 2_755
O6 Tb1 Tb1 34.08(8) . 2_755
C25 Tb1 Tb1 152.56(11) . 2_755
C34 Tb1 Tb1 59.13(11) . 2_755
O9 Tb2 O10 136.42(12) 2_866 1_455
O9 Tb2 O4 73.60(12) 2_866 2_766
O10 Tb2 O4 77.16(12) 1_455 2_766
O9 Tb2 O11 84.27(13) 2_866 .
O10 Tb2 O11 127.31(13) 1_455 .
O4 Tb2 O11 89.62(12) 2_766 .
O9 Tb2 O3 89.45(13) 2_866 .
O10 Tb2 O3 80.92(12) 1_455 .
O4 Tb2 O3 124.13(12) 2_766 .
O11 Tb2 O3 142.25(12) . .
O9 Tb2 O12 128.85(12) 2_866 .
O10 Tb2 O12 74.06(12) 1_455 .
O4 Tb2 O12 78.51(13) 2_766 .
O11 Tb2 O12 53.28(12) . .
O3 Tb2 O12 141.34(12) . .
O9 Tb2 O4 71.85(12) 2_866 .
O10 Tb2 O4 68.91(12) 1_455 .
O4 Tb2 O4 72.46(13) 2_766 .
O11 Tb2 O4 153.24(12) . .
O3 Tb2 O4 51.71(11) . .
O12 Tb2 O4 136.86(12) . .
O9 Tb2 N3 139.27(14) 2_866 .
O10 Tb2 N3 78.15(13) 1_455 .
O4 Tb2 N3 146.21(15) 2_766 .
O11 Tb2 N3 87.28(13) . .
O3 Tb2 N3 73.59(14) . .
O12 Tb2 N3 72.76(14) . .
O4 Tb2 N3 118.69(12) . .
O9 Tb2 N4 76.06(13) 2_866 .
O10 Tb2 N4 136.18(12) 1_455 .
O4 Tb2 N4 146.38(13) 2_766 .
O11 Tb2 N4 73.19(13) . .
O3 Tb2 N4 69.17(12) . .
O12 Tb2 N4 110.76(13) . .
O4 Tb2 N4 111.13(13) . .
N3 Tb2 N4 63.37(15) . .
O9 Tb2 C35 107.21(14) 2_866 .
O10 Tb2 C35 100.64(15) 1_455 .
O4 Tb2 C35 83.40(13) 2_766 .
O11 Tb2 C35 26.69(13) . .
O3 Tb2 C35 151.51(13) . .
O12 Tb2 C35 26.59(13) . .
O4 Tb2 C35 155.18(13) . .
N3 Tb2 C35 78.87(14) . .
N4 Tb2 C35 92.11(15) . .
O9 Tb2 C29 80.48(14) 2_866 .
O10 Tb2 C29 72.71(14) 1_455 .
O4 Tb2 C29 98.62(14) 2_766 .
O11 Tb2 C29 159.81(14) . .
O3 Tb2 C29 25.52(12) . .
O12 Tb2 C29 146.42(13) . .
O4 Tb2 C29 26.21(12) . .
N3 Tb2 C29 95.67(15) . .
N4 Tb2 C29 90.26(14) . .
C35 Tb2 C29 172.29(15) . .
O9 Tb2 Tb2 68.37(8) 2_866 2_766
O10 Tb2 Tb2 68.65(9) 1_455 2_766
O4 Tb2 Tb2 37.96(9) 2_766 2_766
O11 Tb2 Tb2 124.89(9) . 2_766
O3 Tb2 Tb2 86.19(8) . 2_766
O12 Tb2 Tb2 110.63(9) . 2_766
O4 Tb2 Tb2 34.51(7) . 2_766
N3 Tb2 Tb2 143.45(9) . 2_766
N4 Tb2 Tb2 136.66(11) . 2_766
C35 Tb2 Tb2 121.14(10) . 2_766
C29 Tb2 Tb2 60.68(11) . 2_766
C25 O1 Tb1 92.0(3) . .
C25 O2 Tb1 92.8(3) . .
C29 O3 Tb2 95.3(3) . .
C29 O4 Tb2 160.9(3) . 2_766
C29 O4 Tb2 91.2(3) . .
Tb2 O4 Tb2 107.54(13) 2_766 .
C34 O5 Tb1 101.0(3) . .
C34 O6 Tb1 162.0(3) . 2_755
C34 O6 Tb1 87.3(3) . .
Tb1 O6 Tb1 104.55(13) 2_755 .
C30 O7 Tb1 138.5(3) . 2_855
C30 O8 Tb1 137.9(3) . 1_655
C39 O9 Tb2 131.6(3) . 2_866
C39 O10 Tb2 134.8(3) . 1_655
C35 O11 Tb2 93.8(3) . .
C35 O12 Tb2 91.4(3) . .
C10 N1 C12 118.2(5) . .
C10 N1 Tb1 119.1(4) . .
C12 N1 Tb1 122.7(3) . .
C1 N2 C11 117.0(5) . .
C1 N2 Tb1 123.6(4) . .
C11 N2 Tb1 119.3(4) . .
C13 N3 C23 119.1(5) . .
C13 N3 Tb2 120.6(4) . .
C23 N3 Tb2 119.8(4) . .
C22 N4 C24 117.0(5) . .
C22 N4 Tb2 123.6(4) . .
C24 N4 Tb2 119.4(4) . .
N2 C1 C2 124.3(6) . .
N2 C1 H1A 117.9 . .
C2 C1 H1A 117.9 . .
C3 C2 C1 119.1(6) . .
C3 C2 H2A 120.5 . .
C1 C2 H2A 120.5 . .
C2 C3 C4 118.8(6) . .
C2 C3 H3A 120.6 . .
C4 C3 H3A 120.6 . .
C11 C4 C3 119.0(6) . .
C11 C4 C5 118.8(6) . .
C3 C4 C5 122.2(6) . .
C6 C5 C4 121.7(7) . .
C6 C5 H5A 119.1 . .
C4 C5 H5A 119.1 . .
C5 C6 C7 121.0(6) . .
C5 C6 H6A 119.5 . .
C7 C6 H6A 119.5 . .
C8 C7 C12 117.4(6) . .
C8 C7 C6 123.7(6) . .
C12 C7 C6 119.0(6) . .
C9 C8 C7 120.3(6) . .
C9 C8 H8A 119.9 . .
C7 C8 H8A 119.9 . .
C8 C9 C10 119.0(6) . .
C8 C9 H9A 120.5 . .
C10 C9 H9A 120.5 . .
N1 C10 C9 122.5(6) . .
N1 C10 H10A 118.7 . .
C9 C10 H10A 118.7 . .
N2 C11 C4 121.9(5) . .
N2 C11 C12 118.1(5) . .
C4 C11 C12 120.0(5) . .
N1 C12 C7 122.6(6) . .
N1 C12 C11 117.9(5) . .
C7 C12 C11 119.5(6) . .
N3 C13 C14 121.9(6) . .
N3 C13 H13A 119.1 . .
C14 C13 H13A 119.1 . .
C15 C14 C13 120.2(7) . .
C15 C14 H14A 119.9 . .
C13 C14 H14A 119.9 . .
C14 C15 C16 119.4(6) . .
C14 C15 H15A 120.3 . .
C16 C15 H15A 120.3 . .
C15 C16 C23 117.0(6) . .
C15 C16 C17 123.6(6) . .
C23 C16 C17 119.3(6) . .
C18 C17 C16 121.7(6) . .
C18 C17 H17A 119.2 . .
C16 C17 H17A 119.2 . .
C17 C18 C19 121.8(7) . .
C17 C18 H18A 119.1 . .
C19 C18 H18A 119.1 . .
C24 C19 C20 117.2(6) . .
C24 C19 C18 118.2(6) . .
C20 C19 C18 124.6(6) . .
C21 C20 C19 120.6(6) . .
C21 C20 H20A 119.7 . .
C19 C20 H20A 119.7 . .
C20 C21 C22 118.0(6) . .
C20 C21 H21A 121.0 . .
C22 C21 H21A 121.0 . .
N4 C22 C21 124.2(6) . .
N4 C22 H22A 117.9 . .
C21 C22 H22A 117.9 . .
N3 C23 C16 122.3(6) . .
N3 C23 C24 119.2(5) . .
C16 C23 C24 118.4(6) . .
N4 C24 C19 123.0(6) . .
N4 C24 C23 116.5(5) . .
C19 C24 C23 120.4(5) . .
O1 C25 O2 120.7(5) . .
O1 C25 C26 119.7(5) . .
O2 C25 C26 119.6(5) . .
O1 C25 Tb1 61.0(3) . .
O2 C25 Tb1 60.1(3) . .
C26 C25 Tb1 173.5(4) . .
C25 C26 C27 114.5(4) . .
C25 C26 H26A 108.6 . .
C27 C26 H26A 108.6 . .
C25 C26 H26B 108.6 . .
C27 C26 H26B 108.6 . .
H26A C26 H26B 107.6 . .
C26 C27 C28 114.4(4) . .
C26 C27 H27A 108.7 . .
C28 C27 H27A 108.7 . .
C26 C27 H27B 108.7 . .
C28 C27 H27B 108.7 . .
H27A C27 H27B 107.6 . .
C29 C28 C27 115.2(4) . .
C29 C28 H28A 108.5 . .
C27 C28 H28A 108.5 . .
C29 C28 H28B 108.5 . .
C27 C28 H28B 108.5 . .
H28A C28 H28B 107.5 . .
O3 C29 O4 121.7(5) . .
O3 C29 C28 120.9(5) . .
O4 C29 C28 117.3(5) . .
O3 C29 Tb2 59.1(3) . .
O4 C29 Tb2 62.6(3) . .
C28 C29 Tb2 173.9(4) . .
O7 C30 O8 126.1(5) . .
O7 C30 C31 117.3(5) . .
O8 C30 C31 116.6(5) . .
C32 C31 C30 111.4(4) . .
C32 C31 H31A 109.3 . .
C30 C31 H31A 109.3 . .
C32 C31 H31B 109.3 . .
C30 C31 H31B 109.3 . .
H31A C31 H31B 108.0 . .
C31 C32 C33 115.9(5) . .
C31 C32 H32A 108.3 . .
C33 C32 H32A 108.3 . .
C31 C32 H32B 108.3 . .
C33 C32 H32B 108.3 . .
H32A C32 H32B 107.4 . .
C34 C33 C32 109.7(4) . .
C34 C33 H33A 109.7 . .
C32 C33 H33A 109.7 . .
C34 C33 H33B 109.7 . .
C32 C33 H33B 109.7 . .
H33A C33 H33B 108.2 . .
O5 C34 O6 121.4(5) . .
O5 C34 C33 119.7(5) . .
O6 C34 C33 118.9(5) . .
O5 C34 Tb1 54.6(3) . .
O6 C34 Tb1 67.2(3) . .
C33 C34 Tb1 170.0(3) . .
O12 C35 O11 121.4(5) . .
O12 C35 C36 118.4(5) . .
O11 C35 C36 120.1(5) . .
O12 C35 Tb2 62.0(3) . .
O11 C35 Tb2 59.5(3) . .
C36 C35 Tb2 178.6(4) . .
C35 C36 C37 115.0(5) . .
C35 C36 H36A 108.5 . .
C37 C36 H36A 108.5 . .
C35 C36 H36B 108.5 . .
C37 C36 H36B 108.5 . .
H36A C36 H36B 107.5 . .
C38 C37 C36 111.1(4) . .
C38 C37 H37A 109.4 . .
C36 C37 H37A 109.4 . .
C38 C37 H37B 109.4 . .
C36 C37 H37B 109.4 . .
H37A C37 H37B 108.0 . .
C37 C38 C39 115.6(4) . .
C37 C38 H38A 108.4 . .
C39 C38 H38A 108.4 . .
C37 C38 H38B 108.4 . .
C39 C38 H38B 108.4 . .
H38A C38 H38B 107.4 . .
O10 C39 O9 126.4(5) . .
O10 C39 C38 118.3(5) . .
O9 C39 C38 115.3(5) . .

loop_
_geom_bond_atom_site_label_1
_geom_bond_atom_site_label_2
_geom_bond_distance
_geom_bond_site_symmetry_2
Tb1 O6 2.311(4) 2_755
Tb1 O7 2.344(3) 2_855
Tb1 O8 2.351(3) 1_455
Tb1 O2 2.408(3) .
Tb1 O1 2.430(4) .
Tb1 O5 2.452(4) .
Tb1 N1 2.599(4) .
Tb1 N2 2.665(4) .
Tb1 O6 2.726(4) .
Tb1 C25 2.776(6) .
Tb1 C34 2.953(5) .
Tb1 Tb1 3.9917(5) 2_755
Tb2 O9 2.334(4) 2_866
Tb2 O10 2.339(3) 1_455
Tb2 O4 2.344(3) 2_766
Tb2 O11 2.418(3) .
Tb2 O3 2.471(3) .
Tb2 O12 2.473(4) .
Tb2 O4 2.545(3) .
Tb2 N3 2.565(4) .
Tb2 N4 2.601(4) .
Tb2 C35 2.801(6) .
Tb2 C29 2.866(5) .
Tb2 Tb2 3.9453(5) 2_766
O1 C25 1.261(6) .
O2 C25 1.269(6) .
O3 C29 1.240(6) .
O4 C29 1.266(5) .
O4 Tb2 2.344(3) 2_766
O5 C34 1.242(6) .
O6 C34 1.273(6) .
O6 Tb1 2.311(4) 2_755
O7 C30 1.254(6) .
O7 Tb1 2.344(3) 2_855
O8 C30 1.256(6) .
O8 Tb1 2.351(3) 1_655
O9 C39 1.269(6) .
O9 Tb2 2.334(4) 2_866
O10 C39 1.252(6) .
O10 Tb2 2.339(3) 1_655
O11 C35 1.261(6) .
O12 C35 1.254(6) .
N1 C10 1.334(7) .
N1 C12 1.345(7) .
N2 C1 1.322(7) .
N2 C11 1.368(6) .
N3 C13 1.322(7) .
N3 C23 1.346(7) .
N4 C22 1.319(7) .
N4 C24 1.367(6) .
C1 C2 1.395(8) .
C1 H1A 0.9300 .
C2 C3 1.356(8) .
C2 H2A 0.9300 .
C3 C4 1.399(8) .
C3 H3A 0.9300 .
C4 C11 1.398(8) .
C4 C5 1.435(8) .
C5 C6 1.340(9) .
C5 H5A 0.9300 .
C6 C7 1.429(8) .
C6 H6A 0.9300 .
C7 C8 1.389(8) .
C7 C12 1.417(7) .
C8 C9 1.355(8) .
C8 H8A 0.9300 .
C9 C10 1.408(7) .
C9 H9A 0.9300 .
C10 H10A 0.9300 .
C11 C12 1.432(7) .
C13 C14 1.397(8) .
C13 H13A 0.9300 .
C14 C15 1.351(10) .
C14 H14A 0.9300 .
C15 C16 1.409(10) .
C15 H15A 0.9300 .
C16 C23 1.414(7) .
C16 C17 1.424(9) .
C17 C18 1.318(9) .
C17 H17A 0.9300 .
C18 C19 1.443(8) .
C18 H18A 0.9300 .
C19 C24 1.398(8) .
C19 C20 1.400(8) .
C20 C21 1.354(8) .
C20 H20A 0.9300 .
C21 C22 1.403(7) .
C21 H21A 0.9300 .
C22 H22A 0.9300 .
C23 C24 1.445(8) .
C25 C26 1.495(7) .
C26 C27 1.517(7) .
C26 H26A 0.9700 .
C26 H26B 0.9700 .
C27 C28 1.520(7) .
C27 H27A 0.9700 .
C27 H27B 0.9700 .
C28 C29 1.513(7) .
C28 H28A 0.9700 .
C28 H28B 0.9700 .
C30 C31 1.530(6) .
C31 C32 1.509(6) .
C31 H31A 0.9700 .
C31 H31B 0.9700 .
C32 C33 1.513(6) .
C32 H32A 0.9700 .
C32 H32B 0.9700 .
C33 C34 1.507(7) .
C33 H33A 0.9700 .
C33 H33B 0.9700 .
C35 C36 1.515(7) .
C36 C37 1.537(6) .
C36 H36A 0.9700 .
C36 H36B 0.9700 .
C37 C38 1.508(7) .
C37 H37A 0.9700 .
C37 H37B 0.9700 .
C38 C39 1.509(6) .
C38 H38A 0.9700 .
C38 H38B 0.9700 .
